data_1544282
loop_
_publ_author_name
'N.N. Golovnev'
'M.S. Molokeev'
'I.V. Sterkhova'
'V.V. Atuchin'
'M.Y. Sidorenko'

_publ_section_title
;
 Hydrated pseudo-polymorphs [Na2(H2O)x](2-thiobarbiturate)2 (x = 3, 4, 5):
 crystal structure, spectroscopic and thermal properties
;
_journal_issue 21
_journal_name_full 'Journal of Coordination Chemistry'
_journal_page_first 3219
_journal_page_last 3230
_journal_paper_doi 10.1080/00958972.2016.1228914
_journal_volume 69
_journal_year 2016
_chemical_formula_sum 'C4 H7 N2 Na O4 S'
_chemical_formula_weight 202.16
_chemical_name_systematic
;
catena-(mu~4~-2-Thiobarbiturato-O,O',S,S)-
(2-Thiobarbiturato-S)-tris(mu~2~-aqua)-aqua-di-sodium
;
_space_group_crystal_system orthorhombic
_space_group_IT_number 19
_space_group_name_Hall 'P 2ac 2ab'
_space_group_name_H-M_alt 'P 21 21 21'
_symmetry_space_group_name_Hall 'P 2ac 2ab'
_symmetry_space_group_name_H-M 'P 21 21 21'
_atom_sites_solution_hydrogens geom
_audit_creation_method SHELXL-2014/7
_cell_angle_alpha 90
_cell_angle_beta 90
_cell_angle_gamma 90
_cell_formula_units_Z 8
_cell_length_a 6.7075(6)
_cell_length_b 11.0451(10)
_cell_length_c 20.4865(17)
_cell_measurement_reflns_used 4439
_cell_measurement_temperature 296(2)
_cell_measurement_theta_max 30.054
_cell_measurement_theta_min 2.712
_cell_volume 1517.7(2)
_computing_cell_refinement 'APEX2 (Bruker, 2003-2008)'
_computing_data_collection 'APEX2 (Bruker, 2003-2008)'
_computing_data_reduction 'SAINT (Bruker, 2009)'
_computing_molecular_graphics 'DIAMOND (Brandenburg, 2005)'
_computing_publication_material 'publCIF (Westrip, 2009)'
_computing_structure_refinement 'SHELXL-2014/7 (Sheldrick, 2014)'
_computing_structure_solution 'SHELXS-2014/7 (Sheldrick, 2014)'
_diffrn_ambient_temperature 296(2)
_diffrn_measured_fraction_theta_full 0.999
_diffrn_measured_fraction_theta_max 0.996
_diffrn_measurement_device_type 'Bruker APEX-II CCD'
_diffrn_measurement_method '\f and \w scans'
_diffrn_radiation_type MoK\a
_diffrn_radiation_wavelength 0.71073
_diffrn_reflns_av_R_equivalents 0.1019
_diffrn_reflns_av_unetI/netI 0.1263
_diffrn_reflns_Laue_measured_fraction_full 0.999
_diffrn_reflns_Laue_measured_fraction_max 0.996
_diffrn_reflns_limit_h_max 9
_diffrn_reflns_limit_h_min -8
_diffrn_reflns_limit_k_max 14
_diffrn_reflns_limit_k_min -15
_diffrn_reflns_limit_l_max 28
_diffrn_reflns_limit_l_min -28
_diffrn_reflns_number 16015
_diffrn_reflns_point_group_measured_fraction_full 0.998
_diffrn_reflns_point_group_measured_fraction_max 0.993
_diffrn_reflns_theta_full 25.242
_diffrn_reflns_theta_max 30.054
_diffrn_reflns_theta_min 2.712
_exptl_absorpt_coefficient_mu 0.457
_exptl_absorpt_correction_T_max 0.7460
_exptl_absorpt_correction_T_min 0.5934
_exptl_absorpt_correction_type multi-scan
_exptl_absorpt_process_details
;
SADABS-2004/1. Bruker AXS Inc., Madison, Wisconsin, USA, 2004
;
_exptl_crystal_colour colourless
_exptl_crystal_density_diffrn 1.769
_exptl_crystal_description plate
_exptl_crystal_F_000 832
_exptl_crystal_size_max 0.350
_exptl_crystal_size_mid 0.240
_exptl_crystal_size_min 0.030
_refine_diff_density_max 0.748
_refine_diff_density_min -0.434
_refine_diff_density_rms 0.110
_refine_ls_abs_structure_details
;
 Flack x determined using 975 quotients [(I+)-(I-)]/[(I+)+(I-)]
 (Parsons, Flack and Wagner, Acta Cryst. B69 (2013) 249-259).
;
_refine_ls_abs_structure_Flack 0.00(7)
_refine_ls_extinction_coef .
_refine_ls_extinction_method none
_refine_ls_goodness_of_fit_ref 0.916
_refine_ls_hydrogen_treatment mixed
_refine_ls_matrix_type full
_refine_ls_number_parameters 241
_refine_ls_number_reflns 4439
_refine_ls_number_restraints 8
_refine_ls_restrained_S_all 0.917
_refine_ls_R_factor_all 0.1074
_refine_ls_R_factor_gt 0.0592
_refine_ls_shift/su_max 0.000
_refine_ls_shift/su_mean 0.000
_refine_ls_structure_factor_coef Fsqd
_refine_ls_weighting_details 'w=1/[\s^2^(Fo^2^)+(0.0625P)^2^+0.8355P] where P=(Fo^2^+2Fc^2^)/3'
_refine_ls_weighting_scheme calc
_refine_ls_wR_factor_gt 0.1091
_refine_ls_wR_factor_ref 0.1262
_reflns_Friedel_coverage 0.738
_reflns_Friedel_fraction_full 0.997
_reflns_Friedel_fraction_max 0.989
_reflns_number_gt 3137
_reflns_number_total 4439
_reflns_threshold_expression 'I > 2\s(I)'
_cod_data_source_file Na2H2O4HTBA2.cif
_cod_data_source_block b
_cod_depositor_comments
;

2023-04-19
Z value and formula fixed to values more according to usual
chemical conventions.                 miguel
;
_cod_original_formula_sum 'C8 H14 N4 Na2 O8 S2'
_cod_original_formula_weight 404.33
_cod_original_formula_units_Z 4
_cod_database_code 1544282
_shelx_shelxl_version_number 2014/7
_shelx_space_group_comment
;
The symmetry employed for this shelxl refinement is uniquely defined
by the following loop, which should always be used as a source of
symmetry information in preference to the above space-group names.
They are only intended as comments.
;
_shelx_estimated_absorpt_t_min 0.856
_shelx_estimated_absorpt_t_max 0.986

loop_
_symmetry_equiv_pos_as_xyz
'x, y, z'
'x+1/2, -y+1/2, -z'
'-x, y+1/2, -z+1/2'
'-x+1/2, -y, z+1/2'

loop_
_atom_site_label
_atom_site_type_symbol
_atom_site_fract_x
_atom_site_fract_y
_atom_site_fract_z
_atom_site_U_iso_or_equiv
_atom_site_adp_type
_atom_site_occupancy
_atom_site_site_symmetry_order
_atom_site_calc_flag
_atom_site_refinement_flags_posn
_atom_site_refinement_flags_adp
_atom_site_refinement_flags_occupancy
_atom_site_disorder_assembly
_atom_site_disorder_group
Na1 Na 0.6657(3) 0.54625(19) 1.02885(9) 0.0117(4) Uani 1 1 d . . . . .
Na2 Na 0.6166(3) 0.02813(18) 0.89007(9) 0.0127(5) Uani 1 1 d . . . . .
S1 S 0.74740(19) -0.14789(11) 0.80156(5) 0.0109(3) Uani 1 1 d . . . . .
O1A O 0.7509(6) 0.2037(3) 0.65399(15) 0.0125(7) Uani 1 1 d . . . . .
O2A O 0.8317(5) -0.1880(3) 0.56411(16) 0.0097(7) Uani 1 1 d . . . . .
N1A N 0.7933(6) -0.1551(4) 0.67298(18) 0.0075(8) Uani 1 1 d . . . . .
H1A H 0.8035 -0.2321 0.6783 0.009 Uiso 1 1 calc R U . . .
N3A N 0.7519(6) 0.0345(3) 0.71664(18) 0.0077(8) Uani 1 1 d . . . . .
H3A H 0.7347 0.0801 0.7502 0.009 Uiso 1 1 calc R U . . .
C2A C 0.7643(7) -0.0861(4) 0.7268(2) 0.0077(9) Uani 1 1 d . . . . .
C4A C 0.7649(7) 0.0906(4) 0.6560(2) 0.0084(9) Uani 1 1 d . . . . .
C5A C 0.7953(7) 0.0138(4) 0.6019(2) 0.0094(10) Uani 1 1 d . . . . .
H5A H 0.8072 0.0469 0.5603 0.011 Uiso 1 1 calc R U . . .
C6A C 0.8076(7) -0.1108(4) 0.6102(2) 0.0092(10) Uani 1 1 d . . . . .
S2 S 0.78196(19) 0.54505(11) 0.67933(5) 0.0108(3) Uani 1 1 d . . . . .
O1B O 0.7030(5) 0.1916(3) 0.82360(15) 0.0123(7) Uani 1 1 d . . . . .
O2B O 0.6995(5) 0.5854(3) 0.91710(16) 0.0108(7) Uani 1 1 d . . . . .
N1B N 0.7397(6) 0.5522(3) 0.80832(17) 0.0096(8) Uani 1 1 d . . . . .
H1B H 0.7501 0.6293 0.8035 0.012 Uiso 1 1 calc R U . . .
N3B N 0.7404(6) 0.3626(3) 0.76311(18) 0.0094(8) Uani 1 1 d . . . . .
H3B H 0.7511 0.3171 0.7292 0.011 Uiso 1 1 calc R U . . .
C2B C 0.7533(7) 0.4831(4) 0.7545(2) 0.0093(10) Uani 1 1 d . . . . .
C4B C 0.7108(7) 0.3064(4) 0.8233(2) 0.0088(9) Uani 1 1 d . . . . .
C5B C 0.6933(7) 0.3826(4) 0.8777(2) 0.0092(10) Uani 1 1 d . . . . .
H5B H 0.6699 0.3486 0.9185 0.011 Uiso 1 1 calc R U . . .
C6B C 0.7098(7) 0.5080(4) 0.8722(2) 0.0076(10) Uani 1 1 d . . . . .
O1W O 0.9684(5) 0.6535(3) 1.06111(17) 0.0129(8) Uani 1 1 d D . . . .
H11 H 0.997(8) 0.688(5) 1.023(2) 0.015 Uiso 1 1 d D U . . .
H12 H 0.937(8) 0.697(5) 1.096(2) 0.015 Uiso 1 1 d D U . . .
O2W O 0.9004(5) 0.3832(3) 1.03346(17) 0.0108(8) Uani 1 1 d D . . . .
H21 H 0.844(8) 0.316(4) 1.045(2) 0.013 Uiso 1 1 d D U . . .
H22 H 0.976(7) 0.361(5) 1.001(2) 0.013 Uiso 1 1 d D U . . .
O3W O 0.4887(5) 0.7218(3) 1.05783(18) 0.0139(8) Uani 1 1 d D . . . .
H31 H 0.385(6) 0.759(5) 1.070(3) 0.017 Uiso 1 1 d D U . . .
H32 H 0.558(7) 0.747(5) 1.091(2) 0.017 Uiso 1 1 d D U . . .
O4W O 0.3989(6) 0.4044(3) 1.04251(17) 0.0127(8) Uani 1 1 d D . . . .
H41 H 0.446(8) 0.345(4) 1.063(2) 0.015 Uiso 1 1 d D U . . .
H42 H 0.334(8) 0.381(5) 1.008(2) 0.015 Uiso 1 1 d D U . . .

loop_
_atom_site_aniso_label
_atom_site_aniso_U_11
_atom_site_aniso_U_22
_atom_site_aniso_U_33
_atom_site_aniso_U_23
_atom_site_aniso_U_13
_atom_site_aniso_U_12
Na1 0.0150(10) 0.0061(10) 0.0140(9) 0.0004(8) 0.0006(8) -0.0007(8)
Na2 0.0196(10) 0.0073(10) 0.0113(9) -0.0008(8) 0.0018(8) -0.0002(8)
S1 0.0197(7) 0.0053(5) 0.0078(5) 0.0008(4) 0.0015(6) 0.0005(5)
O1A 0.0218(19) 0.0033(16) 0.0124(15) 0.0011(13) -0.0006(17) -0.0010(16)
O2A 0.0153(17) 0.0037(16) 0.0099(16) -0.0033(14) 0.0003(14) -0.0006(13)
N1A 0.0088(18) 0.0037(18) 0.0101(18) -0.0013(16) 0.0013(17) 0.0012(15)
N3A 0.0126(19) 0.0046(18) 0.0060(16) -0.0021(15) 0.0020(18) 0.0000(18)
C2A 0.005(2) 0.008(2) 0.010(2) -0.0008(17) 0.000(2) 0.0003(19)
C4A 0.007(2) 0.008(2) 0.011(2) -0.0005(18) 0.000(2) 0.002(2)
C5A 0.014(2) 0.006(2) 0.009(2) 0.0017(18) 0.001(2) -0.0013(19)
C6A 0.007(2) 0.011(2) 0.009(2) 0.0012(19) -0.004(2) -0.0014(18)
S2 0.0190(6) 0.0051(5) 0.0083(5) 0.0010(5) 0.0001(5) -0.0001(5)
O1B 0.0229(19) 0.0025(15) 0.0115(16) 0.0014(13) 0.0045(16) 0.0007(14)
O2B 0.0147(18) 0.0070(17) 0.0108(16) -0.0020(13) -0.0002(15) 0.0020(13)
N1B 0.014(2) 0.0045(18) 0.0103(18) 0.0008(16) -0.0004(18) -0.0015(18)
N3B 0.015(2) 0.0039(19) 0.0092(18) -0.0001(15) -0.0010(19) -0.0018(18)
C2B 0.008(2) 0.008(2) 0.012(2) -0.0001(18) 0.001(2) 0.003(2)
C4B 0.008(2) 0.008(2) 0.010(2) 0.0006(19) -0.001(2) 0.0012(19)
C5B 0.011(2) 0.009(2) 0.008(2) 0.0026(18) 0.003(2) 0.0006(18)
C6B 0.003(2) 0.009(2) 0.010(2) -0.0008(18) 0.0003(19) 0.0011(18)
O1W 0.0235(19) 0.0072(19) 0.0079(17) 0.0004(16) 0.0005(16) 0.0009(15)
O2W 0.0139(19) 0.0063(18) 0.0120(19) 0.0008(15) 0.0039(16) -0.0007(14)
O3W 0.018(2) 0.011(2) 0.0134(19) -0.0006(16) -0.0021(16) 0.0040(15)
O4W 0.017(2) 0.0094(19) 0.0117(19) 0.0024(15) -0.0050(16) -0.0031(15)

loop_
_atom_type_symbol
_atom_type_description
_atom_type_scat_dispersion_real
_atom_type_scat_dispersion_imag
_atom_type_scat_source
C C 0.0033 0.0016 'International Tables Vol C Tables 4.2.6.8 and 6.1.1.4'
N N 0.0061 0.0033 'International Tables Vol C Tables 4.2.6.8 and 6.1.1.4'
O O 0.0106 0.0060 'International Tables Vol C Tables 4.2.6.8 and 6.1.1.4'
S S 0.1246 0.1234 'International Tables Vol C Tables 4.2.6.8 and 6.1.1.4'
Na Na 0.0362 0.0249 'International Tables Vol C Tables 4.2.6.8 and 6.1.1.4'
H H 0.0000 0.0000 'International Tables Vol C Tables 4.2.6.8 and 6.1.1.4'

loop_
_geom_angle_atom_site_label_1
_geom_angle_atom_site_label_2
_geom_angle_atom_site_label_3
_geom_angle
_geom_angle_site_symmetry_1
_geom_angle_site_symmetry_3
O2B Na1 O3W 98.26(14) . .
O2B Na1 O2W 96.53(13) . .
O3W Na1 O2W 160.58(15) . .
O2B Na1 O4W 107.90(14) . .
O3W Na1 O4W 97.63(15) . .
O2W Na1 O4W 89.70(14) . .
O2B Na1 O1W 95.43(13) . .
O3W Na1 O1W 87.21(15) . .
O2W Na1 O1W 78.91(13) . .
O4W Na1 O1W 155.11(15) . .
O2B Na1 S2 166.12(11) . 4_665
O3W Na1 S2 94.06(11) . 4_665
O2W Na1 S2 70.09(10) . 4_665
O4W Na1 S2 76.58(10) . 4_665
O1W Na1 S2 78.74(10) . 4_665
O2B Na1 Na2 114.72(11) . 2_557
O3W Na1 Na2 120.24(12) . 2_557
O2W Na1 Na2 41.11(9) . 2_557
O4W Na1 Na2 115.53(12) . 2_557
O1W Na1 Na2 43.67(10) . 2_557
S2 Na1 Na2 52.71(5) 4_665 2_557
O2B Na1 Na2 121.15(11) . 2_457
O3W Na1 Na2 67.13(11) . 2_457
O2W Na1 Na2 114.94(11) . 2_457
O4W Na1 Na2 32.33(10) . 2_457
O1W Na1 Na2 136.92(11) . 2_457
S2 Na1 Na2 69.75(5) 4_665 2_457
Na2 Na1 Na2 121.80(7) 2_557 2_457
O2B Na1 H32 110.0(11) . .
O3W Na1 H32 18.7(9) . .
O2W Na1 H32 142.0(9) . .
O4W Na1 H32 106.6(11) . .
O1W Na1 H32 72.1(10) . .
S2 Na1 H32 80.4(11) 4_665 .
Na2 Na1 H32 101.6(9) 2_557 .
Na2 Na1 H32 74.3(11) 2_457 .
O1B Na2 O2W 102.71(14) . 2_457
O1B Na2 O1W 166.23(15) . 2_457
O2W Na2 O1W 79.57(13) 2_457 2_457
O1B Na2 O4W 84.39(14) . 2_557
O2W Na2 O4W 88.53(14) 2_457 2_557
O1W Na2 O4W 109.32(14) 2_457 2_557
O1B Na2 S1 94.67(10) . .
O2W Na2 S1 156.22(12) 2_457 .
O1W Na2 S1 79.80(10) 2_457 .
O4W Na2 S1 109.45(11) 2_557 .
O1B Na2 S2 84.13(11) . 3_646
O2W Na2 S2 75.10(10) 2_457 3_646
O1W Na2 S2 83.36(11) 2_457 3_646
O4W Na2 S2 157.37(12) 2_557 3_646
S1 Na2 S2 90.88(6) . 3_646
O1B Na2 Na1 131.61(12) . 2_457
O2W Na2 Na1 42.08(10) 2_457 2_457
O1W Na2 Na1 43.44(10) 2_457 2_457
O4W Na2 Na1 117.62(11) 2_557 2_457
S1 Na2 Na1 114.18(7) . 2_457
S2 Na2 Na1 58.82(5) 3_646 2_457
O1B Na2 Na1 99.63(11) . 2_557
O2W Na2 Na1 111.47(11) 2_457 2_557
O1W Na2 Na1 91.99(11) 2_457 2_557
O4W Na2 Na1 31.39(9) 2_557 2_557
S1 Na2 Na1 80.95(6) . 2_557
S2 Na2 Na1 171.22(7) 3_646 2_557
Na1 Na2 Na1 121.80(7) 2_457 2_557
C2A S1 Na2 109.21(17) . .
C2A N1A C6A 124.7(4) . .
C2A N1A H1A 117.7 . .
C6A N1A H1A 117.7 . .
C2A N3A C4A 125.0(4) . .
C2A N3A H3A 117.5 . .
C4A N3A H3A 117.5 . .
N3A C2A N1A 116.0(4) . .
N3A C2A S1 122.5(3) . .
N1A C2A S1 121.5(4) . .
O1A C4A N3A 117.9(4) . .
O1A C4A C5A 125.7(4) . .
N3A C4A C5A 116.4(4) . .
C6A C5A C4A 120.5(4) . .
C6A C5A H5A 119.8 . .
C4A C5A H5A 119.8 . .
O2A C6A N1A 117.3(4) . .
O2A C6A C5A 125.2(4) . .
N1A C6A C5A 117.5(4) . .
C2B S2 Na2 107.49(18) . 3_656
C2B S2 Na1 138.18(17) . 4_664
Na2 S2 Na1 68.47(5) 3_656 4_664
C4B O1B Na2 141.8(3) . .
C6B O2B Na1 126.5(3) . .
C2B N1B C6B 125.1(4) . .
C2B N1B H1B 117.5 . .
C6B N1B H1B 117.5 . .
C2B N3B C4B 124.4(4) . .
C2B N3B H3B 117.8 . .
C4B N3B H3B 117.8 . .
N1B C2B N3B 116.7(4) . .
N1B C2B S2 121.6(3) . .
N3B C2B S2 121.7(3) . .
O1B C4B N3B 117.1(4) . .
O1B C4B C5B 126.3(4) . .
N3B C4B C5B 116.6(4) . .
C6B C5B C4B 121.8(4) . .
C6B C5B H5B 119.1 . .
C4B C5B H5B 119.1 . .
O2B C6B C5B 127.8(4) . .
O2B C6B N1B 116.8(4) . .
C5B C6B N1B 115.4(4) . .
Na1 O1W Na2 92.89(14) . 2_557
Na1 O1W H11 99(4) . .
Na2 O1W H11 129(4) 2_557 .
Na1 O1W H12 106(4) . .
Na2 O1W H12 103(4) 2_557 .
H11 O1W H12 121(5) . .
Na2 O2W Na1 96.81(14) 2_557 .
Na2 O2W H21 117(4) 2_557 .
Na1 O2W H21 112(4) . .
Na2 O2W H22 105(4) 2_557 .
Na1 O2W H22 125(4) . .
H21 O2W H22 103(5) . .
Na1 O3W H31 153(4) . .
Na1 O3W H32 101(4) . .
H31 O3W H32 93(5) . .
Na1 O4W Na2 116.28(16) . 2_457
Na1 O4W H41 107(4) . .
Na2 O4W H41 104(4) 2_457 .
Na1 O4W H42 118(4) . .
Na2 O4W H42 99(4) 2_457 .
H41 O4W H42 112(6) . .

loop_
_geom_bond_atom_site_label_1
_geom_bond_atom_site_label_2
_geom_bond_distance
_geom_bond_site_symmetry_2
Na1 O2B 2.341(4) .
Na1 O3W 2.350(4) .
Na1 O2W 2.394(4) .
Na1 O4W 2.395(4) .
Na1 O1W 2.442(4) .
Na1 S2 3.262(2) 4_665
Na1 Na2 3.547(3) 2_557
Na1 Na2 4.123(3) 2_457
Na1 H32 2.66(5) .
Na2 O1B 2.335(4) .
Na2 O2W 2.349(4) 2_457
Na2 O1W 2.452(4) 2_457
Na2 O4W 2.459(4) 2_557
Na2 S1 2.799(2) .
Na2 S2 3.034(2) 3_646
Na2 Na1 3.547(3) 2_457
Na2 Na1 4.123(3) 2_557
S1 C2A 1.680(5) .
O1A C4A 1.254(5) .
O2A C6A 1.282(6) .
N1A C2A 1.356(6) .
N1A C6A 1.381(6) .
N1A H1A 0.8600 .
N3A C2A 1.351(6) .
N3A C4A 1.390(6) .
N3A H3A 0.8600 .
C4A C5A 1.411(7) .
C5A C6A 1.389(6) .
C5A H5A 0.9300 .
S2 C2B 1.695(5) .
S2 Na2 3.034(2) 3_656
S2 Na1 3.262(2) 4_664
O1B C4B 1.269(6) .
O2B C6B 1.257(6) .
N1B C2B 1.345(6) .
N1B C6B 1.411(6) .
N1B H1B 0.8600 .
N3B C2B 1.346(6) .
N3B C4B 1.394(6) .
N3B H3B 0.8600 .
C4B C5B 1.401(7) .
C5B C6B 1.394(6) .
C5B H5B 0.9300 .
O1W Na2 2.452(4) 2_557
O1W H11 0.88(3) .
O1W H12 0.88(3) .
O2W Na2 2.349(4) 2_557
O2W H21 0.86(3) .
O2W H22 0.86(3) .
O3W H31 0.84(3) .
O3W H32 0.87(3) .
O4W Na2 2.459(4) 2_457
O4W H41 0.84(3) .
O4W H42 0.87(3) .

loop_
_geom_torsion_atom_site_label_1
_geom_torsion_atom_site_label_2
_geom_torsion_atom_site_label_3
_geom_torsion_atom_site_label_4
_geom_torsion
_geom_torsion_site_symmetry_1
_geom_torsion_site_symmetry_2
_geom_torsion_site_symmetry_3
_geom_torsion_site_symmetry_4
C4A N3A C2A N1A 0.6(7) . . . .
C4A N3A C2A S1 180.0(4) . . . .
C6A N1A C2A N3A -0.9(7) . . . .
C6A N1A C2A S1 179.7(4) . . . .
Na2 S1 C2A N3A 11.3(5) . . . .
Na2 S1 C2A N1A -169.3(3) . . . .
C2A N3A C4A O1A -180.0(5) . . . .
C2A N3A C4A C5A -0.7(7) . . . .
O1A C4A C5A C6A -179.7(5) . . . .
N3A C4A C5A C6A 1.0(7) . . . .
C2A N1A C6A O2A -178.8(4) . . . .
C2A N1A C6A C5A 1.4(7) . . . .
C4A C5A C6A O2A 178.8(4) . . . .
C4A C5A C6A N1A -1.4(7) . . . .
C6B N1B C2B N3B -1.2(7) . . . .
C6B N1B C2B S2 178.0(4) . . . .
C4B N3B C2B N1B 1.2(7) . . . .
C4B N3B C2B S2 -178.0(4) . . . .
Na2 S2 C2B N1B -104.5(4) 3_656 . . .
Na1 S2 C2B N1B 178.6(3) 4_664 . . .
Na2 S2 C2B N3B 74.7(4) 3_656 . . .
Na1 S2 C2B N3B -2.3(6) 4_664 . . .
Na2 O1B C4B N3B -167.5(3) . . . .
Na2 O1B C4B C5B 12.7(9) . . . .
C2B N3B C4B O1B -179.6(4) . . . .
C2B N3B C4B C5B 0.2(7) . . . .
O1B C4B C5B C6B 178.1(5) . . . .
N3B C4B C5B C6B -1.7(7) . . . .
Na1 O2B C6B C5B 3.7(7) . . . .
Na1 O2B C6B N1B -177.0(3) . . . .
C4B C5B C6B O2B -179.0(5) . . . .
C4B C5B C6B N1B 1.7(7) . . . .
C2B N1B C6B O2B -179.6(4) . . . .
C2B N1B C6B C5B -0.2(7) . . . .

_cod_database_fobs_code 1544282
